data_7010198
loop_
_publ_author_name
'Ghosh, Amit K.'
'Peng, Shie-Ming'
'Paul, Rowena L.'
'Ward, Michael D.'
'Goswami, Sreebrata'

_publ_section_title
;
 Synthesis and structure of tris(1,2-benzoquinone diimine)osmium(II)
 perchlorate, and its redox and spectroelectrochemical
 series&#x200A;&#x2021;
;
_journal_issue 3
_journal_name_full 'Journal of the Chemical Society, Dalton Transactions'
_journal_page_first 336
_journal_paper_doi 10.1039/b006808j
_journal_year 2001
_chemical_formula_sum 'C18 H26 Cl2 N6 O12 Os'
_chemical_formula_weight 779.55
_chemical_name_systematic
; 
 ? 
;
_space_group_IT_number 15
_symmetry_cell_setting monoclinic
_symmetry_space_group_name_Hall '-C 2yc'
_symmetry_space_group_name_H-M 'C 1 2/c 1'
_atom_sites_solution_hydrogens geom
_atom_sites_solution_primary direct
_atom_sites_solution_secondary difmap
_audit_creation_method SHELXL
_cell_angle_alpha 90.00
_cell_angle_beta 100.416(1)
_cell_angle_gamma 90.00
_cell_formula_units_Z 4
_cell_length_a 18.5600(1)
_cell_length_b 9.3076(1)
_cell_length_c 15.9116(2)
_cell_measurement_reflns_used 7902
_cell_measurement_temperature 295(2)
_cell_volume 2703.42(5)
_computing_cell_refinement 'Siemens SAINT'
_computing_data_collection 'Siemens SMART'
_computing_data_reduction 'Siemens SAINT'
_computing_molecular_graphics 'Siemens SHELXTL'
_computing_publication_material 'Siemens SHELXTL'
_computing_structure_refinement 'SHELXL-93 (Sheldrick, 1993)'
_computing_structure_solution 'SHELXS-86 (Sheldrick, 1990)'
_diffrn_ambient_temperature 295(2)
_diffrn_measurement_device 'Siemens SMART'
_diffrn_measurement_method '\w scans'
_diffrn_radiation_monochromator graphite
_diffrn_radiation_source 'fine-focus sealed tube'
_diffrn_radiation_type MoK\a
_diffrn_radiation_wavelength 0.71073
_diffrn_reflns_av_R_equivalents 0.0402
_diffrn_reflns_av_sigmaI/netI 0.0411
_diffrn_reflns_limit_h_max 24
_diffrn_reflns_limit_h_min -24
_diffrn_reflns_limit_k_max 12
_diffrn_reflns_limit_k_min -10
_diffrn_reflns_limit_l_max 21
_diffrn_reflns_limit_l_min -20
_diffrn_reflns_number 9882
_diffrn_reflns_theta_max 27.50
_diffrn_reflns_theta_min 2.23
_diffrn_standards_decay_% 0
_exptl_absorpt_coefficient_mu 4.984
_exptl_absorpt_correction_T_max 0.4932
_exptl_absorpt_correction_T_min 0.2825
_exptl_absorpt_correction_type ' empirical used sadabs'
_exptl_crystal_colour purple
_exptl_crystal_density_diffrn 1.915
_exptl_crystal_density_meas ?
_exptl_crystal_description plate
_exptl_crystal_F_000 1528
_exptl_crystal_size_max 0.45
_exptl_crystal_size_mid 0.12
_exptl_crystal_size_min 0.03
_refine_diff_density_max 1.398
_refine_diff_density_min -0.913
_refine_diff_density_rms 0.115
_refine_ls_extinction_coef 0.00004(6)
_refine_ls_extinction_expression Fc^*^=kFc[1+0.001xFc^2^\l^3^/sin(2\q)]^-1/4^
_refine_ls_extinction_method SHELXL
_refine_ls_goodness_of_fit_all 1.053
_refine_ls_goodness_of_fit_obs 1.064
_refine_ls_matrix_type full
_refine_ls_number_parameters 190
_refine_ls_number_reflns 3069
_refine_ls_number_restraints 0
_refine_ls_restrained_S_all 1.054
_refine_ls_restrained_S_obs 1.064
_refine_ls_R_factor_all 0.0341
_refine_ls_R_factor_obs 0.0285
_refine_ls_shift/esd_max -0.294
_refine_ls_shift/esd_mean 0.017
_refine_ls_structure_factor_coef Fsqd
_refine_ls_weighting_details 'w=1/[\s^2^(Fo^2^)+(0.0330P)^2^+0.3739P] where P=(Fo^2^+2Fc^2^)/3'
_refine_ls_weighting_scheme calc
_refine_ls_wR_factor_all 0.0651
_refine_ls_wR_factor_obs 0.0626
_reflns_number_observed 2841
_reflns_number_total 3116
_reflns_observed_criterion >2sigma(I)
_cod_data_source_file b006808j.txt
_cod_data_source_block bqdi.cif
_cod_depositor_comments
;
The following automatic conversions were performed:
'_symmetry_cell_setting' value 'Monoclinic' changed to 'monoclinic'
according to '/home/saulius/struct/CIF-dictionaries/cif_core.dic'
dictionary named 'cif_core.dic' version 2.4.1 from 2010-06-29.

Automatic conversion script
Id: cif_fix_enum 1527 2010-12-29 10:47:43Z saulius 

The following automatic conversions were performed:

'_exptl_crystal_density_meas' value 'not_measured' was changed to '?'
- the value is perceived as not measured.

Automatic conversion script
Id: cif_fix_values 3008 2015-01-20 13:52:24Z robertas 

The following automatic conversions were performed:

'_refine_ls_weighting_scheme' value 'calc
w=1/[\s^2^(Fo^2^)+(0.0330P)^2^+0.3739P] where P=(Fo^2^+2Fc^2^)/3' was
changed to 'calc'. New tag '_refine_ls_weighting_details' was
created. The value of the new tag was set to
'w=1/[\s^2^(Fo^2^)+(0.0330P)^2^+0.3739P] where P=(Fo^2^+2Fc^2^)/3'.

Automatic conversion script
Id: cif_fix_values 3143 2015-03-26 13:38:13Z robertas 
;
_cod_original_sg_symbol_H-M C2/c
_cod_database_code 7010198

loop_
_symmetry_equiv_pos_as_xyz
'x, y, z'
'-x, y, -z+1/2'
'x+1/2, y+1/2, z'
'-x+1/2, y+1/2, -z+1/2'
'-x, -y, -z'
'x, -y, z-1/2'
'-x+1/2, -y+1/2, -z'
'x+1/2, -y+1/2, z-1/2'

loop_
_atom_site_aniso_label
_atom_site_aniso_U_11
_atom_site_aniso_U_22
_atom_site_aniso_U_33
_atom_site_aniso_U_23
_atom_site_aniso_U_13
_atom_site_aniso_U_12
Os 0.02555(11) 0.02711(11) 0.03273(12) 0.000 0.00310(7) 0.000
N1 0.025(2) 0.071(3) 0.049(2) -0.017(2) 0.0017(15) 0.004(2)
N2 0.026(2) 0.075(3) 0.044(2) -0.017(2) 0.0033(14) -0.001(2)
N3 0.031(2) 0.035(2) 0.089(3) 0.001(2) -0.002(2) 0.0039(14)
C1 0.038(2) 0.045(2) 0.039(2) 0.000(2) 0.005(2) 0.009(2)
C2 0.059(3) 0.100(4) 0.046(3) -0.015(3) 0.010(2) 0.030(3)
C3 0.097(4) 0.081(4) 0.048(3) -0.011(3) 0.019(3) 0.030(3)
C4 0.081(4) 0.071(3) 0.039(2) -0.016(2) 0.010(2) -0.009(3)
C5 0.051(3) 0.085(4) 0.046(2) -0.016(2) 0.009(2) -0.016(3)
C6 0.046(2) 0.046(2) 0.032(2) -0.002(2) 0.009(2) -0.005(2)
C7 0.051(2) 0.036(2) 0.043(2) 0.003(2) 0.009(2) 0.010(2)
C8 0.070(4) 0.038(3) 0.098(5) 0.010(2) 0.005(3) 0.014(2)
C9 0.103(4) 0.031(2) 0.074(3) 0.003(2) 0.018(3) 0.013(2)
Cl 0.0471(7) 0.0925(10) 0.0731(8) 0.0127(7) 0.0141(6) 0.0102(7)
O1 0.146(6) 0.159(6) 0.211(8) 0.018(6) 0.046(5) 0.087(5)
O2 0.134(5) 0.238(9) 0.160(6) 0.018(6) 0.104(4) 0.018(6)
O3 0.122(5) 0.311(11) 0.122(5) 0.044(6) -0.024(4) 0.106(6)
O4 0.084(4) 0.200(8) 0.219(8) 0.024(6) -0.002(4) -0.046(5)
O5 0.059(3) 0.192(8) 0.113(5) 0.002(5) 0.009(3) -0.005(4)
O6 0.137(6) 0.172(7) 0.171(7) -0.069(6) -0.006(5) 0.011(6)

loop_
_atom_site_label
_atom_site_type_symbol
_atom_site_fract_x
_atom_site_fract_y
_atom_site_fract_z
_atom_site_U_iso_or_equiv
_atom_site_thermal_displace_type
_atom_site_occupancy
_atom_site_calc_flag
_atom_site_refinement_flags
_atom_site_disorder_group
Os Os 0.0000 -0.04363(2) 0.2500 0.02874(8) Uani 1 d S .
N1 N -0.0715(2) 0.0445(4) 0.3140(2) 0.0489(9) Uani 1 d . .
H1A H -0.1178(2) 0.0356(4) 0.2954(2) 0.059 Uiso 1 calc R .
N2 N 0.0617(2) 0.0427(4) 0.3532(2) 0.0488(9) Uani 1 d . .
H2A H 0.1085(2) 0.0329(4) 0.3621(2) 0.059 Uiso 1 calc R .
N3 N 0.0662(2) -0.2118(4) 0.2699(3) 0.0530(10) Uani 1 d . .
H3A H 0.1128(2) -0.1994(4) 0.2838(3) 0.064 Uiso 1 calc R .
C1 C -0.0476(2) 0.1168(4) 0.3853(2) 0.0407(9) Uani 1 d . .
C2 C -0.0901(3) 0.1943(7) 0.4355(3) 0.068(2) Uani 1 d . .
H2B H -0.1410(3) 0.1943(7) 0.4215(3) 0.082 Uiso 1 calc R .
C3 C -0.0553(3) 0.2683(7) 0.5039(3) 0.074(2) Uani 1 d . .
H3B H -0.0826(3) 0.3214(7) 0.5365(3) 0.089 Uiso 1 calc R .
C4 C 0.0223(3) 0.2662(6) 0.5270(3) 0.0639(13) Uani 1 d . .
H4A H 0.0447(3) 0.3179(6) 0.5746(3) 0.077 Uiso 1 calc R .
C5 C 0.0645(3) 0.1912(6) 0.4817(3) 0.0604(13) Uani 1 d . .
H5A H 0.1151(3) 0.1893(6) 0.4983(3) 0.072 Uiso 1 calc R .
C6 C 0.0296(2) 0.1156(5) 0.4084(2) 0.0410(9) Uani 1 d . .
C7 C 0.0389(2) -0.3428(4) 0.2617(3) 0.0434(9) Uani 1 d . .
C8 C 0.0775(4) -0.4742(5) 0.2732(4) 0.070(2) Uani 1 d . .
H8A H 0.1283(4) -0.4759(5) 0.2884(4) 0.084 Uiso 1 calc R .
C9 C 0.0385(3) -0.5976(5) 0.2613(4) 0.069(2) Uani 1 d . .
H9A H 0.0631(3) -0.6849(5) 0.2684(4) 0.083 Uiso 1 calc R .
Cl Cl 0.24715(7) -0.2668(2) 0.16894(9) 0.0705(4) Uani 1 d . .
O1 O 0.2157(4) -0.1333(9) 0.1756(5) 0.170(3) Uani 1 d . .
O2 O 0.2918(4) -0.2615(10) 0.1089(5) 0.168(3) Uani 1 d . .
O3 O 0.2881(3) -0.3088(10) 0.2441(4) 0.191(4) Uani 1 d . .
O4 O 0.1889(3) -0.3580(9) 0.1446(5) 0.171(3) Uani 1 d . .
O5 O 0.2093(3) -0.1435(11) 0.3791(4) 0.122(2) Uani 1 d . .
O6 O 0.2790(5) -0.0728(10) 0.5452(6) 0.164(4) Uani 1 d . .
H5B H 0.2134(37) -0.2483(76) 0.3830(47) 0.079(26) Uiso 1 d . .
H5C H 0.2439(60) -0.1112(133) 0.3411(71) 0.185(44) Uiso 1 d . .
H6A H 0.2409(68) -0.0092(112) 0.5533(76) 0.156(43) Uiso 1 d . .
H6B H 0.2403 -0.0800 0.4785 0.165 Uiso 1 d . .

loop_
_atom_type_symbol
_atom_type_description
_atom_type_scat_dispersion_real
_atom_type_scat_dispersion_imag
_atom_type_scat_source
C C 0.0033 0.0016 'International Tables Vol C Tables 4.2.6.8 and 6.1.1.4'
H H 0.0000 0.0000 'International Tables Vol C Tables 4.2.6.8 and 6.1.1.4'
N N 0.0061 0.0033 'International Tables Vol C Tables 4.2.6.8 and 6.1.1.4'
O O 0.0106 0.0060 'International Tables Vol C Tables 4.2.6.8 and 6.1.1.4'
Cl Cl 0.1484 0.1585 'International Tables Vol C Tables 4.2.6.8 and 6.1.1.4'
Os Os -1.2165 7.6030 'International Tables Vol C Tables 4.2.6.8 and 6.1.1.4'

loop_
_geom_angle_atom_site_label_1
_geom_angle_atom_site_label_2
_geom_angle_atom_site_label_3
_geom_angle
_geom_angle_site_symmetry_1
_geom_angle_site_symmetry_3
_geom_angle_publ_flag
N3 Os N3 75.5(2) 2 . ?
N3 Os N1 134.1(2) 2 2 ?
N3 Os N1 87.4(2) . 2 ?
N3 Os N1 87.4(2) 2 . ?
N3 Os N1 134.1(2) . . ?
N1 Os N1 131.3(2) 2 . ?
N3 Os N2 86.52(15) 2 2 ?
N3 Os N2 134.2(2) . 2 ?
N1 Os N2 75.50(14) 2 2 ?
N1 Os N2 85.3(2) . 2 ?
N3 Os N2 134.2(2) 2 . ?
N3 Os N2 86.52(15) . . ?
N1 Os N2 85.3(2) 2 . ?
N1 Os N2 75.50(14) . . ?
N2 Os N2 132.5(2) 2 . ?
C1 N1 Os 119.7(3) . . ?
C6 N2 Os 119.3(3) . . ?
C7 N3 Os 119.9(3) . . ?
N1 C1 C6 112.7(4) . . ?
N1 C1 C2 127.3(4) . . ?
C6 C1 C2 120.0(4) . . ?
C3 C2 C1 118.7(5) . . ?
C2 C3 C4 121.1(5) . . ?
C5 C4 C3 121.9(5) . . ?
C4 C5 C6 118.3(5) . . ?
N2 C6 C1 112.7(3) . . ?
N2 C6 C5 127.2(4) . . ?
C1 C6 C5 120.1(4) . . ?
N3 C7 C8 127.7(4) . . ?
N3 C7 C7 112.3(2) . 2 ?
C8 C7 C7 120.0(3) . 2 ?
C9 C8 C7 118.0(5) . . ?
C8 C9 C9 121.9(3) . 2 ?
O3 Cl O2 108.2(4) . . ?
O3 Cl O4 111.0(5) . . ?
O2 Cl O4 111.6(5) . . ?
O3 Cl O1 111.6(6) . . ?
O2 Cl O1 109.7(5) . . ?
O4 Cl O1 104.7(5) . . ?

loop_
_geom_bond_atom_site_label_1
_geom_bond_atom_site_label_2
_geom_bond_distance
_geom_bond_site_symmetry_2
_geom_bond_publ_flag
Os N3 1.980(3) 2 ?
Os N3 1.980(3) . ?
Os N1 1.990(4) 2 ?
Os N1 1.990(4) . ?
Os N2 1.994(3) 2 ?
Os N2 1.994(3) . ?
N1 C1 1.326(5) . ?
N2 C6 1.333(5) . ?
N3 C7 1.318(5) . ?
C1 C6 1.413(5) . ?
C1 C2 1.416(6) . ?
C2 C3 1.350(7) . ?
C3 C4 1.421(8) . ?
C4 C5 1.350(7) . ?
C5 C6 1.415(6) . ?
C7 C8 1.413(6) . ?
C7 C7 1.425(8) 2 ?
C8 C9 1.353(8) . ?
C9 C9 1.408(12) 2 ?
Cl O3 1.354(5) . ?
Cl O2 1.374(6) . ?
Cl O4 1.375(6) . ?
Cl O1 1.385(7) . ?
